data_4329191
loop_
_publ_author_name
'Stefan G. Minasian'
'Kevin S. Boland'
'Russell K. Feller'
'Andrew J. Gaunt'
'Stosh A. Kozimor'
'Iain May'
'Sean D. Reilly'
'Brian L. Scott'
'David K. Shuh'

_publ_contact_author_address 'Los Alamos National Laboratory'
_publ_contact_author_email stosh@lanl.gov
_publ_contact_author_name 'Stosh A. Kozimor'
_publ_contact_author_phone 505-665-4521
_publ_section_title
;
 Synthesis and Structure of (Ph4P)2MCl6 (M = Ti, Zr, Hf, Th, U, Np, Pu)
;
_journal_name_full 'Inorganic Chemistry'
_journal_page_first 5728
_journal_page_last 5736
_journal_paper_doi 10.1021/ic300179d
_journal_volume 51
_journal_year 2012
_chemical_formula_sum 'C50 H43 F6 N P2 Ti'
_chemical_formula_weight 881.69
_chemical_name_systematic
; 
 ? 
;
_space_group_IT_number 2
_symmetry_cell_setting triclinic
_symmetry_space_group_name_Hall '-P 1'
_symmetry_space_group_name_H-M 'P -1'
_atom_sites_solution_hydrogens geom
_atom_sites_solution_primary direct
_atom_sites_solution_secondary difmap
_audit_creation_method SHELXL-97
_cell_angle_alpha 74.432(6)
_cell_angle_beta 72.6920(10)
_cell_angle_gamma 79.405(3)
_cell_formula_units_Z 1
_cell_length_a 9.9307(16)
_cell_length_b 10.5367(13)
_cell_length_c 11.0318(16)
_cell_measurement_reflns_used 3905
_cell_measurement_temperature 140(2)
_cell_measurement_theta_max 25.10
_cell_measurement_theta_min 2.28
_cell_volume 1054.8(3)
_computing_cell_refinement 'Bruker SMART'
_computing_data_collection 'Bruker SMART'
_computing_data_reduction 'Bruker SAINT'
_computing_molecular_graphics 'Bruker SHELXTL'
_computing_publication_material 'Bruker SHELXTL'
_computing_structure_refinement 'SHELXL-97 (Sheldrick, 1997)'
_computing_structure_solution 'SHELXS-97 (Sheldrick, 1990)'
_diffrn_ambient_temperature 140(2)
_diffrn_measured_fraction_theta_full 0.995
_diffrn_measured_fraction_theta_max 0.995
_diffrn_measurement_device_type 'CCD area detector'
_diffrn_measurement_method 'phi and omega scans'
_diffrn_radiation_monochromator graphite
_diffrn_radiation_source 'fine-focus sealed tube'
_diffrn_radiation_type MoK\a
_diffrn_radiation_wavelength 0.71073
_diffrn_reflns_av_R_equivalents 0.0366
_diffrn_reflns_av_sigmaI/netI 0.0465
_diffrn_reflns_limit_h_max 11
_diffrn_reflns_limit_h_min -11
_diffrn_reflns_limit_k_max 12
_diffrn_reflns_limit_k_min -12
_diffrn_reflns_limit_l_max 13
_diffrn_reflns_limit_l_min -13
_diffrn_reflns_number 10335
_diffrn_reflns_theta_full 25.31
_diffrn_reflns_theta_max 25.31
_diffrn_reflns_theta_min 1.99
_exptl_absorpt_coefficient_mu 0.342
_exptl_absorpt_correction_T_max 0.9473
_exptl_absorpt_correction_T_min 0.9347
_exptl_absorpt_correction_type multi-scan
_exptl_crystal_colour colorless
_exptl_crystal_density_diffrn 1.388
_exptl_crystal_description block
_exptl_crystal_F_000 456
_exptl_crystal_size_max 0.20
_exptl_crystal_size_mid 0.18
_exptl_crystal_size_min 0.16
_refine_diff_density_max 0.403
_refine_diff_density_min -0.565
_refine_diff_density_rms 0.055
_refine_ls_extinction_method none
_refine_ls_goodness_of_fit_ref 1.038
_refine_ls_hydrogen_treatment constr
_refine_ls_matrix_type full
_refine_ls_number_parameters 325
_refine_ls_number_reflns 3830
_refine_ls_number_restraints 48
_refine_ls_restrained_S_all 1.084
_refine_ls_R_factor_all 0.0514
_refine_ls_R_factor_gt 0.0412
_refine_ls_shift/su_max 0.000
_refine_ls_shift/su_mean 0.000
_refine_ls_structure_factor_coef Fsqd
_refine_ls_weighting_details 'calc w=1/[\s^2^(Fo^2^)+(0.0435P)^2^+0.7075P] where P=(Fo^2^+2Fc^2^)/3'
_refine_ls_weighting_scheme calc
_refine_ls_wR_factor_gt 0.0991
_refine_ls_wR_factor_ref 0.1058
_reflns_number_gt 3178
_reflns_number_total 3830
_reflns_threshold_expression >2sigma(I)
_cod_data_source_file ic300179d_si_002_2.cif
_cod_data_source_block apx919a
_cod_database_code 4329191

loop_
_symmetry_equiv_pos_as_xyz
'x, y, z'
'-x, -y, -z'

loop_
_atom_site_label
_atom_site_type_symbol
_atom_site_fract_x
_atom_site_fract_y
_atom_site_fract_z
_atom_site_U_iso_or_equiv
_atom_site_adp_type
_atom_site_occupancy
_atom_site_symmetry_multiplicity
_atom_site_calc_flag
_atom_site_refinement_flags
_atom_site_disorder_assembly
_atom_site_disorder_group
Ti1 Ti 1.0000 0.0000 0.5000 0.02546(18) Uani 1 2 d S . .
F1 F 1.00647(15) 0.00260(16) 0.32847(13) 0.0346(4) Uani 1 1 d . . .
F3 F 0.81107(14) 0.07458(15) 0.52856(13) 0.0314(4) Uani 1 1 d . . .
F2 F 1.05825(14) 0.16854(15) 0.44559(13) 0.0307(4) Uani 1 1 d . . .
P1 P 0.55125(6) 0.64708(5) 0.19312(6) 0.01805(16) Uani 1 1 d . . .
C1 C 0.5911(2) 0.7331(2) 0.2959(2) 0.0183(5) Uani 1 1 d . A .
C2 C 0.4966(3) 0.7554(3) 0.4096(3) 0.0362(7) Uani 1 1 d U . .
H2 H 0.4059 0.7243 0.4370 0.043 Uiso 1 1 calc R A .
C3 C 0.5337(3) 0.8229(3) 0.4841(3) 0.0455(8) Uani 1 1 d U A .
H3 H 0.4679 0.8383 0.5626 0.055 Uiso 1 1 calc R . .
C4 C 0.6652(3) 0.8684(2) 0.4457(3) 0.0275(6) Uani 1 1 d U . .
H4 H 0.6897 0.9155 0.4970 0.033 Uiso 1 1 calc R A .
C5 C 0.7595(3) 0.8452(3) 0.3339(2) 0.0298(6) Uani 1 1 d U A .
H5 H 0.8505 0.8754 0.3075 0.036 Uiso 1 1 calc R . .
C6 C 0.7238(3) 0.7782(3) 0.2586(2) 0.0332(6) Uani 1 1 d U . .
H6 H 0.7903 0.7627 0.1805 0.040 Uiso 1 1 calc R A .
C7A C 0.6926(9) 0.5132(8) 0.1597(6) 0.0145(11) Uani 0.506(2) 1 d PU A 1
C8A C 0.7277(16) 0.4311(14) 0.2714(10) 0.0201(16) Uani 0.506(2) 1 d P A 1
H8A H 0.6811 0.4499 0.3544 0.024 Uiso 0.506(2) 1 calc PR A 1
C9A C 0.8307(15) 0.3218(15) 0.2617(8) 0.0247(17) Uani 0.506(2) 1 d P A 1
H9A H 0.8499 0.2622 0.3377 0.030 Uiso 0.506(2) 1 calc PR A 1
C10A C 0.9041(5) 0.3022(5) 0.1392(5) 0.0260(8) Uani 0.506(2) 1 d P A 1
H10A H 0.9765 0.2299 0.1311 0.031 Uiso 0.506(2) 1 calc PR A 1
C11A C 0.8737(5) 0.3865(5) 0.0281(5) 0.0279(8) Uani 0.506(2) 1 d P A 1
H11A H 0.9257 0.3718 -0.0554 0.033 Uiso 0.506(2) 1 calc PR A 1
C12A C 0.7680(5) 0.4920(4) 0.0381(4) 0.0200(7) Uani 0.506(2) 1 d P A 1
H12A H 0.7474 0.5496 -0.0383 0.024 Uiso 0.506(2) 1 calc PR A 1
C7B C 0.6657(9) 0.4948(9) 0.2066(6) 0.0145(11) Uani 0.494(2) 1 d P A 2
C8B C 0.7338(17) 0.4451(15) 0.3070(10) 0.0201(16) Uani 0.494(2) 1 d P A 2
H8B H 0.7197 0.4917 0.3733 0.024 Uiso 0.494(2) 1 calc PR A 2
C9B C 0.8214(16) 0.3276(15) 0.3079(8) 0.0247(17) Uani 0.494(2) 1 d P A 2
H9B H 0.8724 0.2954 0.3726 0.030 Uiso 0.494(2) 1 calc PR A 2
C10B C 0.8362(5) 0.2558(5) 0.2155(5) 0.0260(8) Uani 0.494(2) 1 d P A 2
H10B H 0.8933 0.1726 0.2200 0.031 Uiso 0.494(2) 1 calc PR A 2
C11B C 0.7680(5) 0.3045(5) 0.1164(5) 0.0279(8) Uani 0.494(2) 1 d P A 2
H11B H 0.7807 0.2558 0.0520 0.033 Uiso 0.494(2) 1 calc PR A 2
C12B C 0.6814(5) 0.4240(4) 0.1114(5) 0.0200(7) Uani 0.494(2) 1 d P A 2
H12B H 0.6335 0.4573 0.0445 0.024 Uiso 0.494(2) 1 calc PR A 2
C13 C 0.5683(2) 0.7498(2) 0.0326(2) 0.0217(5) Uani 1 1 d U A .
C14A C 0.6737(5) 0.8302(4) -0.0422(4) 0.0192(7) Uani 0.5037(19) 1 d P A 3
H14A H 0.7479 0.8319 -0.0048 0.023 Uiso 0.5037(19) 1 calc PR A 3
C15A C 0.6801(6) 0.9079(5) -0.1659(5) 0.0207(8) Uani 0.5037(19) 1 d P A 3
H15A H 0.7594 0.9555 -0.2127 0.025 Uiso 0.5037(19) 1 calc PR A 3
C16A C 0.5703(6) 0.9157(5) -0.2209(5) 0.0202(10) Uani 0.5037(19) 1 d P A 3
H16A H 0.5733 0.9713 -0.3049 0.024 Uiso 0.5037(19) 1 calc PR A 3
C17A C 0.4563(5) 0.8443(4) -0.1564(4) 0.0211(7) Uani 0.5037(19) 1 d P A 3
H17A H 0.3818 0.8504 -0.1961 0.025 Uiso 0.5037(19) 1 calc PR A 3
C18A C 0.4508(5) 0.7637(4) -0.0333(4) 0.0181(7) Uani 0.5037(19) 1 d P A 3
H18A H 0.3711 0.7159 0.0110 0.022 Uiso 0.5037(19) 1 calc PR A 3
C14B C 0.7170(5) 0.7368(5) -0.0409(4) 0.0192(7) Uani 0.4963(19) 1 d P A 4
H14B H 0.7875 0.6755 -0.0074 0.023 Uiso 0.4963(19) 1 calc PR A 4
C15B C 0.7470(5) 0.8209(5) -0.1629(4) 0.0207(8) Uani 0.4963(19) 1 d P A 4
H15B H 0.8410 0.8182 -0.2179 0.025 Uiso 0.4963(19) 1 calc PR A 4
C16B C 0.6399(7) 0.9088(5) -0.2048(6) 0.0202(10) Uani 0.4963(19) 1 d P A 4
H16B H 0.6610 0.9679 -0.2882 0.024 Uiso 0.4963(19) 1 calc PR A 4
C17B C 0.5010(5) 0.9120(5) -0.1261(4) 0.0211(7) Uani 0.4963(19) 1 d P A 4
H17B H 0.4275 0.9711 -0.1569 0.025 Uiso 0.4963(19) 1 calc PR A 4
C18B C 0.4701(5) 0.8292(4) -0.0033(4) 0.0181(7) Uani 0.4963(19) 1 d P A 4
H18B H 0.3766 0.8326 0.0524 0.022 Uiso 0.4963(19) 1 calc PR A 4
C19 C 0.3754(3) 0.6003(2) 0.2576(2) 0.0229(5) Uani 1 1 d U A .
C20A C 0.260(2) 0.7136(12) 0.292(2) 0.0169(17) Uani 0.490(4) 1 d P A 5
H20A H 0.2840 0.7988 0.2852 0.020 Uiso 0.490(4) 1 calc PR A 5
C21A C 0.1179(9) 0.6882(6) 0.3338(9) 0.0205(12) Uani 0.490(4) 1 d P A 5
H21A H 0.0446 0.7563 0.3560 0.025 Uiso 0.490(4) 1 calc PR A 5
C22A C 0.0845(8) 0.5630(7) 0.3428(7) 0.0251(13) Uani 0.490(4) 1 d P A 5
H22A H -0.0124 0.5477 0.3679 0.030 Uiso 0.490(4) 1 calc PR A 5
C23A C 0.1890(8) 0.4604(7) 0.3161(7) 0.0227(12) Uani 0.490(4) 1 d P A 5
H23A H 0.1651 0.3743 0.3257 0.027 Uiso 0.490(4) 1 calc PR A 5
C24A C 0.3313(12) 0.4860(12) 0.2746(14) 0.0193(15) Uani 0.490(4) 1 d P A 5
H24A H 0.4015 0.4140 0.2574 0.023 Uiso 0.490(4) 1 calc PR A 5
C20B C 0.262(2) 0.6772(12) 0.285(2) 0.0169(17) Uani 0.510(4) 1 d P A 6
H20B H 0.2674 0.7692 0.2709 0.020 Uiso 0.510(4) 1 calc PR A 6
C21B C 0.1318(9) 0.6311(6) 0.3339(8) 0.0205(12) Uani 0.510(4) 1 d P A 6
H21B H 0.0488 0.6899 0.3573 0.025 Uiso 0.510(4) 1 calc PR A 6
C22B C 0.1220(8) 0.4978(8) 0.3490(7) 0.0251(13) Uani 0.510(4) 1 d P A 6
H22B H 0.0315 0.4662 0.3814 0.030 Uiso 0.510(4) 1 calc PR A 6
C23B C 0.2423(7) 0.4101(6) 0.3177(6) 0.0227(12) Uani 0.510(4) 1 d P A 6
H23B H 0.2338 0.3190 0.3291 0.027 Uiso 0.510(4) 1 calc PR A 6
C24B C 0.3722(12) 0.4540(11) 0.2709(14) 0.0193(15) Uani 0.510(4) 1 d P A 6
H24B H 0.4563 0.3963 0.2477 0.023 Uiso 0.510(4) 1 calc PR A 6
N1 N 0.1173(3) 0.9552(2) 0.0334(3) 0.0378(6) Uani 0.50 1 d P . .
C25 C 0.0000 1.0000 0.0000 0.0326(9) Uani 1 2 d S . .
C26 C 0.1173(3) 0.9552(2) 0.0334(3) 0.0378(6) Uani 0.50 1 d P . .
H26A H 0.1126 0.9810 0.1137 0.057 Uiso 0.50 1 calc PR . .
H26B H 0.1969 0.9925 -0.0364 0.057 Uiso 0.50 1 calc PR . .
H26C H 0.1313 0.8583 0.0482 0.057 Uiso 0.50 1 calc PR . .

loop_
_atom_site_aniso_label
_atom_site_aniso_U_11
_atom_site_aniso_U_22
_atom_site_aniso_U_33
_atom_site_aniso_U_23
_atom_site_aniso_U_13
_atom_site_aniso_U_12
Ti1 0.0146(3) 0.0489(4) 0.0170(3) -0.0123(3) -0.0002(2) -0.0130(3)
F1 0.0288(8) 0.0632(11) 0.0172(7) -0.0110(7) -0.0011(6) -0.0237(7)
F3 0.0176(7) 0.0532(10) 0.0263(7) -0.0136(7) -0.0003(6) -0.0135(6)
F2 0.0224(7) 0.0487(9) 0.0227(7) -0.0053(7) -0.0035(6) -0.0167(7)
P1 0.0155(3) 0.0119(3) 0.0291(3) -0.0045(2) -0.0102(2) -0.0005(2)
C1 0.0210(12) 0.0118(11) 0.0242(12) -0.0004(9) -0.0120(10) -0.0023(9)
C2 0.0194(12) 0.0401(15) 0.0569(17) -0.0314(13) -0.0026(12) -0.0050(11)
C3 0.0296(14) 0.0564(18) 0.0629(19) -0.0460(15) -0.0011(13) -0.0056(13)
C4 0.0274(13) 0.0222(12) 0.0412(14) -0.0140(11) -0.0177(11) 0.0013(10)
C5 0.0290(13) 0.0386(14) 0.0277(13) -0.0020(11) -0.0128(11) -0.0177(11)
C6 0.0323(14) 0.0516(16) 0.0210(12) -0.0079(11) -0.0035(11) -0.0240(12)
C7A 0.017(3) 0.011(2) 0.014(3) 0.002(3) -0.007(3) -0.0003(18)
C8A 0.0216(19) 0.023(3) 0.011(5) -0.003(3) -0.002(4) 0.0023(19)
C9A 0.023(2) 0.0225(19) 0.028(6) -0.001(5) -0.013(5) 0.0013(16)
C10A 0.021(2) 0.0169(19) 0.039(2) -0.0077(17) -0.0089(16) 0.0033(14)
C11A 0.0239(18) 0.0236(18) 0.038(2) -0.0154(16) -0.0057(15) 0.0000(14)
C12A 0.0190(17) 0.0185(17) 0.0234(17) -0.0078(13) -0.0064(13) 0.0018(12)
C7B 0.017(3) 0.011(2) 0.014(3) 0.002(3) -0.007(3) -0.0003(18)
C8B 0.0216(19) 0.023(3) 0.011(5) -0.003(3) -0.002(4) 0.0023(19)
C9B 0.023(2) 0.0225(19) 0.028(6) -0.001(5) -0.013(5) 0.0013(16)
C10B 0.021(2) 0.0169(19) 0.039(2) -0.0077(17) -0.0089(16) 0.0033(14)
C11B 0.0239(18) 0.0236(18) 0.038(2) -0.0154(16) -0.0057(15) 0.0000(14)
C12B 0.0190(17) 0.0185(17) 0.0234(17) -0.0078(13) -0.0064(13) 0.0018(12)
C13 0.0247(11) 0.0186(10) 0.0209(10) -0.0093(9) 0.0033(9) -0.0081(9)
C14A 0.0174(17) 0.0200(17) 0.0203(16) -0.0049(16) -0.0051(13) -0.0015(14)
C15A 0.022(2) 0.0196(18) 0.0195(17) -0.0049(16) -0.0007(15) -0.0058(13)
C16A 0.025(3) 0.0152(16) 0.0173(19) -0.0017(14) -0.003(2) -0.003(2)
C17A 0.0244(18) 0.0193(18) 0.0183(17) -0.0023(13) -0.0082(14) 0.0022(13)
C18A 0.0173(16) 0.0182(19) 0.0185(17) -0.0044(14) -0.0039(13) -0.0029(14)
C14B 0.0174(17) 0.0200(17) 0.0203(16) -0.0049(16) -0.0051(13) -0.0015(14)
C15B 0.022(2) 0.0196(18) 0.0195(17) -0.0049(16) -0.0007(15) -0.0058(13)
C16B 0.025(3) 0.0152(16) 0.0173(19) -0.0017(14) -0.003(2) -0.003(2)
C17B 0.0244(18) 0.0193(18) 0.0183(17) -0.0023(13) -0.0082(14) 0.0022(13)
C18B 0.0173(16) 0.0182(19) 0.0185(17) -0.0044(14) -0.0039(13) -0.0029(14)
C19 0.0245(11) 0.0263(11) 0.0195(10) 0.0035(9) -0.0098(9) -0.0130(9)
C20A 0.0206(14) 0.010(6) 0.022(2) 0.000(5) -0.0083(15) -0.007(5)
C21A 0.018(2) 0.022(4) 0.0237(15) -0.010(4) -0.0040(14) -0.001(3)
C22A 0.020(3) 0.032(4) 0.0255(18) -0.012(3) 0.000(2) -0.011(3)
C23A 0.024(4) 0.019(4) 0.0255(16) -0.005(3) -0.005(3) -0.007(2)
C24A 0.027(6) 0.008(5) 0.0234(15) -0.002(3) -0.009(4) -0.001(3)
C20B 0.0206(14) 0.010(6) 0.022(2) 0.000(5) -0.0083(15) -0.007(5)
C21B 0.018(2) 0.022(4) 0.0237(15) -0.010(4) -0.0040(14) -0.001(3)
C22B 0.020(3) 0.032(4) 0.0255(18) -0.012(3) 0.000(2) -0.011(3)
C23B 0.024(4) 0.019(4) 0.0255(16) -0.005(3) -0.005(3) -0.007(2)
C24B 0.027(6) 0.008(5) 0.0234(15) -0.002(3) -0.009(4) -0.001(3)
N1 0.0327(14) 0.0303(14) 0.0567(17) -0.0198(12) -0.0170(13) 0.0043(11)
C25 0.059(3) 0.0162(17) 0.0272(19) -0.0043(15) -0.0179(18) -0.0065(17)
C26 0.0327(14) 0.0303(14) 0.0567(17) -0.0198(12) -0.0170(13) 0.0043(11)

loop_
_atom_type_symbol
_atom_type_description
_atom_type_scat_dispersion_real
_atom_type_scat_dispersion_imag
_atom_type_scat_source
C C 0.0033 0.0016 'International Tables Vol C Tables 4.2.6.8 and 6.1.1.4'
H H 0.0000 0.0000 'International Tables Vol C Tables 4.2.6.8 and 6.1.1.4'
F F 0.0171 0.0103 'International Tables Vol C Tables 4.2.6.8 and 6.1.1.4'
P P 0.1023 0.0942 'International Tables Vol C Tables 4.2.6.8 and 6.1.1.4'
Ti Ti 0.2776 0.4457 'International Tables Vol C Tables 4.2.6.8 and 6.1.1.4'
N N 0.0061 0.0033 'International Tables Vol C Tables 4.2.6.8 and 6.1.1.4'

loop_
_geom_angle_atom_site_label_1
_geom_angle_atom_site_label_2
_geom_angle_atom_site_label_3
_geom_angle
_geom_angle_site_symmetry_1
_geom_angle_site_symmetry_3
F2 Ti1 F2 180.00(4) 2_756 .
F2 Ti1 F3 89.92(6) 2_756 2_756
F2 Ti1 F3 90.08(6) . 2_756
F2 Ti1 F3 90.08(6) 2_756 .
F2 Ti1 F3 89.92(6) . .
F3 Ti1 F3 180.000(1) 2_756 .
F2 Ti1 F1 90.04(6) 2_756 .
F2 Ti1 F1 89.96(6) . .
F3 Ti1 F1 89.51(6) 2_756 .
F3 Ti1 F1 90.49(6) . .
F2 Ti1 F1 89.96(6) 2_756 2_756
F2 Ti1 F1 90.04(6) . 2_756
F3 Ti1 F1 90.49(6) 2_756 2_756
F3 Ti1 F1 89.51(6) . 2_756
F1 Ti1 F1 180.000(1) . 2_756
C19 P1 C7B 105.2(3) . .
C19 P1 C13 109.28(11) . .
C7B P1 C13 116.3(2) . .
C19 P1 C1 110.87(11) . .
C7B P1 C1 104.7(3) . .
C13 P1 C1 110.20(10) . .
C19 P1 C7A 115.9(3) . .
C7B P1 C7A 16.2(2) . .
C13 P1 C7A 100.48(19) . .
C1 P1 C7A 109.6(3) . .
C2 C1 C6 119.0(2) . .
C2 C1 P1 122.78(18) . .
C6 C1 P1 118.26(18) . .
C1 C2 C3 119.9(2) . .
C1 C2 H2 120.1 . .
C3 C2 H2 120.1 . .
C2 C3 C4 120.7(3) . .
C2 C3 H3 119.6 . .
C4 C3 H3 119.6 . .
C5 C4 C3 119.5(2) . .
C5 C4 H4 120.3 . .
C3 C4 H4 120.3 . .
C4 C5 C6 120.4(2) . .
C4 C5 H5 119.8 . .
C6 C5 H5 119.8 . .
C5 C6 C1 120.6(2) . .
C5 C6 H6 119.7 . .
C1 C6 H6 119.7 . .
C12A C7A C8A 119.7(8) . .
C12A C7A P1 126.4(5) . .
C8A C7A P1 113.9(7) . .
C9A C8A C7A 120.5(8) . .
C9A C8A H8A 119.8 . .
C7A C8A H8A 119.8 . .
C10A C9A C8A 118.6(10) . .
C10A C9A H9A 120.7 . .
C8A C9A H9A 120.7 . .
C9A C10A C11A 121.0(7) . .
C9A C10A H10A 119.5 . .
C11A C10A H10A 119.5 . .
C12A C11A C10A 120.3(5) . .
C12A C11A H11A 119.8 . .
C10A C11A H11A 119.8 . .
C7A C12A C11A 119.8(5) . .
C7A C12A H12A 120.1 . .
C11A C12A H12A 120.1 . .
C8B C7B C12B 121.0(8) . .
C8B C7B P1 123.2(8) . .
C12B C7B P1 115.8(6) . .
C9B C8B C7B 118.8(8) . .
C9B C8B H8B 120.6 . .
C7B C8B H8B 120.6 . .
C8B C9B C10B 120.8(9) . .
C8B C9B H9B 119.6 . .
C10B C9B H9B 119.6 . .
C9B C10B C11B 120.4(7) . .
C9B C10B H10B 119.8 . .
C11B C10B H10B 119.8 . .
C12B C11B C10B 120.1(5) . .
C12B C11B H11B 119.9 . .
C10B C11B H11B 119.9 . .
C11B C12B C7B 118.9(5) . .
C11B C12B H12B 120.6 . .
C7B C12B H12B 120.6 . .
C18B C13 C14A 94.4(3) . .
C18B C13 C14B 126.6(3) . .
C14A C13 C14B 40.9(2) . .
C18B C13 C18A 37.0(3) . .
C14A C13 C18A 112.0(3) . .
C14B C13 C18A 120.7(3) . .
C18B C13 P1 124.2(3) . .
C14A C13 P1 128.7(2) . .
C14B C13 P1 108.7(2) . .
C18A C13 P1 119.1(2) . .
C15A C14A C13 125.8(4) . .
C15A C14A H14A 117.1 . .
C13 C14A H14A 117.1 . .
C16A C15A C14A 119.3(5) . .
C16A C15A H15A 120.3 . .
C14A C15A H15A 120.3 . .
C15A C16A C17A 121.3(5) . .
C15A C16A H16A 119.3 . .
C17A C16A H16A 119.3 . .
C16A C17A C18A 119.6(5) . .
C16A C17A H17A 120.2 . .
C18A C17A H17A 120.2 . .
C17A C18A C13 121.8(4) . .
C17A C18A H18A 119.1 . .
C13 C18A H18A 119.1 . .
C15B C14B C13 114.5(4) . .
C15B C14B H14B 122.7 . .
C13 C14B H14B 122.7 . .
C16B C15B C14B 119.7(5) . .
C16B C15B H15B 120.1 . .
C14B C15B H15B 120.1 . .
C15B C16B C17B 120.7(5) . .
C15B C16B H16B 119.7 . .
C17B C16B H16B 119.7 . .
C18B C17B C16B 120.0(5) . .
C18B C17B H17B 120.0 . .
C16B C17B H17B 120.0 . .
C13 C18B C17B 118.4(4) . .
C13 C18B H18B 120.8 . .
C17B C18B H18B 120.8 . .
C20B C19 C24A 104.0(7) . .
C20B C19 C24B 121.3(8) . .
C24A C19 C24B 17.5(7) . .
C20B C19 C20A 12.6(11) . .
C24A C19 C20A 116.0(7) . .
C24B C19 C20A 133.1(8) . .
C20B C19 P1 126.4(6) . .
C24A C19 P1 129.2(4) . .
C24B C19 P1 112.2(5) . .
C20A C19 P1 114.7(6) . .
C21A C20A C19 118.4(7) . .
C21A C20A H20A 120.8 . .
C19 C20A H20A 120.8 . .
C22A C21A C20A 119.9(7) . .
C22A C21A H21A 120.1 . .
C20A C21A H21A 120.1 . .
C23A C22A C21A 121.4(7) . .
C23A C22A H22A 119.3 . .
C21A C22A H22A 119.3 . .
C22A C23A C24A 118.5(8) . .
C22A C23A H23A 120.7 . .
C24A C23A H23A 120.7 . .
C19 C24A C23A 125.6(6) . .
C19 C24A H24A 117.2 . .
C23A C24A H24A 117.2 . .
C19 C20B C21B 121.8(8) . .
C19 C20B H20B 119.1 . .
C21B C20B H20B 119.1 . .
C20B C21B C22B 119.5(8) . .
C20B C21B H21B 120.2 . .
C22B C21B H21B 120.2 . .
C23B C22B C21B 121.0(6) . .
C23B C22B H22B 119.5 . .
C21B C22B H22B 119.5 . .
C24B C23B C22B 120.1(7) . .
C24B C23B H23B 119.9 . .
C22B C23B H23B 119.9 . .
C23B C24B C19 116.2(5) . .
C23B C24B H24B 121.9 . .
C19 C24B H24B 121.9 . .
C26 C25 N1 0.0(2) 2_575 2_575
C26 C25 N1 180.0(2) 2_575 .
N1 C25 N1 180.0(2) 2_575 .

loop_
_geom_bond_atom_site_label_1
_geom_bond_atom_site_label_2
_geom_bond_distance
_geom_bond_site_symmetry_2
Ti1 F2 1.8567(14) 2_756
Ti1 F2 1.8567(14) .
Ti1 F3 1.8644(14) 2_756
Ti1 F3 1.8644(14) .
Ti1 F1 1.8671(13) .
Ti1 F1 1.8671(13) 2_756
P1 C19 1.785(2) .
P1 C7B 1.786(9) .
P1 C13 1.787(2) .
P1 C1 1.792(2) .
P1 C7A 1.827(9) .
C1 C2 1.373(3) .
C1 C6 1.391(3) .
C2 C3 1.381(4) .
C2 H2 0.9500 .
C3 C4 1.381(4) .
C3 H3 0.9500 .
C4 C5 1.360(4) .
C4 H4 0.9500 .
C5 C6 1.377(3) .
C5 H5 0.9500 .
C6 H6 0.9500 .
C7A C12A 1.382(8) .
C7A C8A 1.401(14) .
C8A C9A 1.40(2) .
C8A H8A 0.9500 .
C9A C10A 1.381(10) .
C9A H9A 0.9500 .
C10A C11A 1.385(7) .
C10A H10A 0.9500 .
C11A C12A 1.385(6) .
C11A H11A 0.9500 .
C12A H12A 0.9500 .
C7B C8B 1.401(14) .
C7B C12B 1.402(10) .
C8B C9B 1.38(2) .
C8B H8B 0.9500 .
C9B C10B 1.384(10) .
C9B H9B 0.9500 .
C10B C11B 1.389(7) .
C10B H10B 0.9500 .
C11B C12B 1.386(6) .
C11B H11B 0.9500 .
C12B H12B 0.9500 .
C13 C18B 1.249(5) .
C13 C14A 1.391(5) .
C13 C14B 1.460(5) .
C13 C18A 1.515(5) .
C14A C15A 1.381(7) .
C14A H14A 0.9500 .
C15A C16A 1.377(7) .
C15A H15A 0.9500 .
C16A C17A 1.379(7) .
C16A H16A 0.9500 .
C17A C18A 1.387(6) .
C17A H17A 0.9500 .
C18A H18A 0.9500 .
C14B C15B 1.380(6) .
C14B H14B 0.9500 .
C15B C16B 1.380(8) .
C15B H15B 0.9500 .
C16B C17B 1.395(8) .
C16B H16B 0.9500 .
C17B C18B 1.380(6) .
C17B H17B 0.9500 .
C18B H18B 0.9500 .
C19 C20B 1.269(19) .
C19 C24A 1.304(15) .
C19 C24B 1.515(13) .
C19 C20A 1.539(17) .
C20A C21A 1.40(2) .
C20A H20A 0.9500 .
C21A C22A 1.389(8) .
C21A H21A 0.9500 .
C22A C23A 1.383(8) .
C22A H22A 0.9500 .
C23A C24A 1.403(16) .
C23A H23A 0.9500 .
C24A H24A 0.9500 .
C20B C21B 1.37(2) .
C20B H20B 0.9500 .
C21B C22B 1.387(9) .
C21B H21B 0.9500 .
C22B C23B 1.386(8) .
C22B H22B 0.9500 .
C23B C24B 1.356(17) .
C23B H23B 0.9500 .
C24B H24B 0.9500 .
N1 C25 1.295(2) .
C25 C26 1.295(2) 2_575
C25 N1 1.295(2) 2_575

loop_
_geom_torsion_atom_site_label_1
_geom_torsion_atom_site_label_2
_geom_torsion_atom_site_label_3
_geom_torsion_atom_site_label_4
_geom_torsion
C19 P1 C1 C2 1.2(2)
C7B P1 C1 C2 -111.8(3)
C13 P1 C1 C2 122.4(2)
C7A P1 C1 C2 -128.0(3)
C19 P1 C1 C6 -179.12(19)
C7B P1 C1 C6 67.9(3)
C13 P1 C1 C6 -58.0(2)
C7A P1 C1 C6 51.7(3)
C6 C1 C2 C3 0.7(4)
P1 C1 C2 C3 -179.7(2)
C1 C2 C3 C4 -0.1(5)
C2 C3 C4 C5 -0.6(4)
C3 C4 C5 C6 0.7(4)
C4 C5 C6 C1 -0.2(4)
C2 C1 C6 C5 -0.5(4)
P1 C1 C6 C5 179.8(2)
C19 P1 C7A C12A 106.9(7)
C7B P1 C7A C12A 158(3)
C13 P1 C7A C12A -10.7(8)
C1 P1 C7A C12A -126.7(7)
C19 P1 C7A C8A -76.3(8)
C7B P1 C7A C8A -24.9(17)
C13 P1 C7A C8A 166.1(8)
C1 P1 C7A C8A 50.1(8)
C12A C7A C8A C9A -5.0(17)
P1 C7A C8A C9A 177.9(10)
C7A C8A C9A C10A 4.7(19)
C8A C9A C10A C11A -2.0(16)
C9A C10A C11A C12A -0.3(10)
C8A C7A C12A C11A 2.7(11)
P1 C7A C12A C11A 179.3(5)
C10A C11A C12A C7A 0.0(8)
C19 P1 C7B C8B -99.9(9)
C13 P1 C7B C8B 139.0(9)
C1 P1 C7B C8B 17.0(10)
C7A P1 C7B C8B 127(3)
C19 P1 C7B C12B 78.5(5)
C13 P1 C7B C12B -42.7(6)
C1 P1 C7B C12B -164.6(5)
C7A P1 C7B C12B -54.8(17)
C12B C7B C8B C9B 2.6(18)
P1 C7B C8B C9B -179.1(10)
C7B C8B C9B C10B -4(2)
C8B C9B C10B C11B 3.2(17)
C9B C10B C11B C12B -1.8(10)
C10B C11B C12B C7B 0.8(8)
C8B C7B C12B C11B -1.2(11)
P1 C7B C12B C11B -179.6(4)
C19 P1 C13 C18B 33.4(3)
C7B P1 C13 C18B 152.3(5)
C1 P1 C13 C18B -88.7(3)
C7A P1 C13 C18B 155.7(4)
C19 P1 C13 C14A 165.1(3)
C7B P1 C13 C14A -76.0(5)
C1 P1 C13 C14A 43.0(3)
C7A P1 C13 C14A -72.6(4)
C19 P1 C13 C14B -153.6(2)
C7B P1 C13 C14B -34.7(4)
C1 P1 C13 C14B 84.3(2)
C7A P1 C13 C14B -31.3(4)
C19 P1 C13 C18A -10.0(3)
C7B P1 C13 C18A 109.0(4)
C1 P1 C13 C18A -132.0(2)
C7A P1 C13 C18A 112.4(4)
C18B C13 C14A C15A -37.9(5)
C14B C13 C14A C15A 107.6(6)
C18A C13 C14A C15A -4.3(6)
P1 C13 C14A C15A -179.7(4)
C13 C14A C15A C16A 4.3(8)
C14A C15A C16A C17A -2.0(9)
C15A C16A C17A C18A 0.5(8)
C16A C17A C18A C13 -0.9(7)
C18B C13 C18A C17A 69.2(5)
C14A C13 C18A C17A 2.6(5)
C14B C13 C18A C17A -42.2(5)
P1 C13 C18A C17A 178.5(3)
C18B C13 C14B C15B -1.4(6)
C14A C13 C14B C15B -46.0(4)
C18A C13 C14B C15B 42.8(5)
P1 C13 C14B C15B -174.2(3)
C13 C14B C15B C16B 0.9(6)
C14B C15B C16B C17B -1.2(8)
C15B C16B C17B C18B 1.9(8)
C14A C13 C18B C17B 29.5(5)
C14B C13 C18B C17B 2.1(6)
C18A C13 C18B C17B -91.9(6)
P1 C13 C18B C17B 173.8(3)
C16B C17B C18B C13 -2.2(7)
C7B P1 C19 C20B 168.7(12)
C13 P1 C19 C20B -65.7(12)
C1 P1 C19 C20B 56.0(12)
C7A P1 C19 C20B -178.2(12)
C7B P1 C19 C24A -19.3(9)
C13 P1 C19 C24A 106.4(8)
C1 P1 C19 C24A -132.0(8)
C7A P1 C19 C24A -6.2(9)
C7B P1 C19 C24B -14.6(7)
C13 P1 C19 C24B 111.1(6)
C1 P1 C19 C24B -127.3(6)
C7A P1 C19 C24B -1.5(7)
C7B P1 C19 C20A 163.6(9)
C13 P1 C19 C20A -70.8(9)
C1 P1 C19 C20A 50.9(9)
C7A P1 C19 C20A 176.7(9)
C20B C19 C20A C21A 14(7)
C24A C19 C20A C21A -2(2)
C24B C19 C20A C21A -7(2)
P1 C19 C20A C21A 175.2(12)
C19 C20A C21A C22A 0(2)
C20A C21A C22A C23A 2.5(16)
C21A C22A C23A C24A -2.3(13)
C20B C19 C24A C23A -1.0(17)
C24B C19 C24A C23A 171(5)
C20A C19 C24A C23A 2.7(18)
P1 C19 C24A C23A -174.4(8)
C22A C23A C24A C19 -0.5(17)
C24A C19 C20B C21B 6(2)
C24B C19 C20B C21B 3(2)
C20A C19 C20B C21B -158(10)
P1 C19 C20B C21B 179.9(10)
C19 C20B C21B C22B -3(2)
C20B C21B C22B C23B 1.3(15)
C21B C22B C23B C24B -0.3(12)
C22B C23B C24B C19 0.7(14)
C20B C19 C24B C23B -2.3(17)
C24A C19 C24B C23B -11(3)
C20A C19 C24B C23B 3.0(19)
P1 C19 C24B C23B -179.2(8)
